data_7219629
loop_
_publ_author_name
'Song, Zhong-Cheng'
'Ma, Gao-Yuan'
'Zhu, Hai-Liang'

_publ_section_title
;
 Synthesis, Characterization and Antibacterial Activities of
 N-tert-Butoxycarbonyl-Thiazolidine Carboxylic Acid
;
_journal_name_full 'RSC Adv.'
_journal_paper_doi 10.1039/C4RA15284K
_journal_year 2015
_chemical_absolute_configuration 2R,4R
_chemical_formula_sum 'C15 H19 N O4 S'
_chemical_formula_weight 309.37
_chemical_name_systematic
;
?
;
_space_group_IT_number 4
_symmetry_cell_setting monoclinic
_symmetry_space_group_name_Hall 'P 2yb'
_symmetry_space_group_name_H-M 'P 1 21 1'
_atom_sites_solution_hydrogens geom
_atom_sites_solution_primary direct
_atom_sites_solution_secondary difmap
_audit_creation_method SHELXL-97
_audit_update_record
;
2010-01-08 deposited with the CCDC.
2015-02-17 downloaded from the CCDC.
;
_cell_angle_alpha 90.00
_cell_angle_beta 100.71(3)
_cell_angle_gamma 90.00
_cell_formula_units_Z 2
_cell_length_a 10.308(2)
_cell_length_b 6.3790(13)
_cell_length_c 12.174(2)
_cell_measurement_reflns_used 25
_cell_measurement_temperature 293(2)
_cell_measurement_theta_max 12
_cell_measurement_theta_min 9
_cell_volume 786.6(3)
_computing_cell_refinement 'CAD4 software'
_computing_data_collection 'CAD4 software (Enraf-Nonius, 1989)'
_computing_data_reduction 'XCAD4 (Harms & Wocadlo, 1995)'
_computing_molecular_graphics 'PROG (ref, date)'
_computing_publication_material 'SHELXL-97 (Sheldrick, 1997)'
_computing_structure_refinement 'SHELXL-97 (Sheldrick, 1997)'
_computing_structure_solution 'SHELXS-97 (Sheldrick, 1990)'
_diffrn_ambient_temperature 293(2)
_diffrn_measured_fraction_theta_full 1.000
_diffrn_measured_fraction_theta_max 1.000
_diffrn_measurement_device_type 'Nonius cad4'
_diffrn_measurement_method \w/2\q
_diffrn_radiation_monochromator graphite
_diffrn_radiation_source 'fine-focus sealed tube'
_diffrn_radiation_type MoK\a
_diffrn_radiation_wavelength 0.71073
_diffrn_reflns_av_R_equivalents 0.0406
_diffrn_reflns_av_sigmaI/netI 0.0375
_diffrn_reflns_limit_h_max 12
_diffrn_reflns_limit_h_min -12
_diffrn_reflns_limit_k_max 7
_diffrn_reflns_limit_k_min 0
_diffrn_reflns_limit_l_max 14
_diffrn_reflns_limit_l_min 0
_diffrn_reflns_number 1660
_diffrn_reflns_theta_full 25.26
_diffrn_reflns_theta_max 25.26
_diffrn_reflns_theta_min 1.70
_diffrn_standards_decay_% 0
_diffrn_standards_interval_count 200
_diffrn_standards_interval_time 2h
_diffrn_standards_number 3
_exptl_absorpt_coefficient_mu 0.220
_exptl_absorpt_correction_T_max 0.9783
_exptl_absorpt_correction_T_min 0.9369
_exptl_absorpt_correction_type psi-scan
_exptl_crystal_colour Corlorless
_exptl_crystal_density_diffrn 1.306
_exptl_crystal_density_method 'not measured'
_exptl_crystal_description Block
_exptl_crystal_F_000 328
_exptl_crystal_size_max 0.30
_exptl_crystal_size_mid 0.20
_exptl_crystal_size_min 0.10
_refine_diff_density_max 0.354
_refine_diff_density_min -0.288
_refine_diff_density_rms 0.071
_refine_ls_abs_structure_details 'Flack H D (1983), Acta Cryst. A39, 876-881'
_refine_ls_abs_structure_Flack 0.0(2)
_refine_ls_extinction_method none
_refine_ls_goodness_of_fit_ref 1.005
_refine_ls_hydrogen_treatment constr
_refine_ls_matrix_type full
_refine_ls_number_parameters 190
_refine_ls_number_reflns 1571
_refine_ls_number_restraints 49
_refine_ls_restrained_S_all 1.006
_refine_ls_R_factor_all 0.0674
_refine_ls_R_factor_gt 0.0524
_refine_ls_shift/su_max 0.000
_refine_ls_shift/su_mean 0.000
_refine_ls_structure_factor_coef Fsqd
_refine_ls_weighting_details 'calc w=1/[\s^2^(Fo^2^)+(0.0700P)^2^+1.4300P] where P=(Fo^2^+2Fc^2^)/3'
_refine_ls_weighting_scheme calc
_refine_ls_wR_factor_gt 0.1273
_refine_ls_wR_factor_ref 0.1558
_reflns_number_gt 1348
_reflns_number_total 1571
_reflns_threshold_expression >2sigma(I)
_cod_data_source_file c4ra15284k2.cif
_cod_data_source_block 13
_cod_depositor_comments
;
The following automatic conversions were performed:

'_symmetry_cell_setting' value 'Monoclinic' changed to 'monoclinic'
according to
/usr/data/users/saulius/crontab/automatic-downloads/rss-feeds/RSC/lib/dictionaries/cif_core.dic
dictionary named 'cif_core.dic' version 2.4.2 from 2011-04-26.

Automatic conversion script
Id: cif_fix_values 3008 2015-01-20 13:52:24Z robertas 
;
_cod_original_sg_symbol_H-M P21
_cod_database_code 7219629

loop_
_symmetry_equiv_pos_as_xyz
'x, y, z'
'-x, y+1/2, -z'

loop_
_atom_site_label
_atom_site_type_symbol
_atom_site_fract_x
_atom_site_fract_y
_atom_site_fract_z
_atom_site_U_iso_or_equiv
_atom_site_adp_type
_atom_site_occupancy
_atom_site_symmetry_multiplicity
_atom_site_calc_flag
_atom_site_refinement_flags
S S 0.47767(13) 0.6336(3) 0.57677(12) 0.0452(4) Uani 1 1 d .
N N 0.2771(4) 0.7314(8) 0.6670(4) 0.0313(10) Uani 1 1 d .
O1 O 0.1704(7) 0.2140(9) 0.5647(4) 0.0789(19) Uani 1 1 d .
C1 C 0.6511(6) 1.0500(16) 0.9019(6) 0.0630(19) Uani 1 1 d U
H1A H 0.6954 1.1763 0.9183 0.076 Uiso 1 1 calc R
O2 O 0.2738(4) 0.3343(7) 0.7299(3) 0.0493(11) Uani 1 1 d .
H2B H 0.2607 0.2148 0.7502 0.074 Uiso 1 1 calc R
C2 C 0.6718(6) 0.8942(15) 0.9763(6) 0.0587(18) Uani 1 1 d U
H2A H 0.7293 0.9141 1.0440 0.070 Uiso 1 1 calc R
O3 O 0.2353(4) 0.9583(7) 0.8009(3) 0.0386(10) Uani 1 1 d .
C3 C 0.6070(6) 0.6987(14) 0.9531(5) 0.0537(17) Uani 1 1 d U
H3A H 0.6213 0.5899 1.0048 0.064 Uiso 1 1 calc R
O4 O 0.0872(3) 0.7097(7) 0.7253(3) 0.0406(10) Uani 1 1 d .
C4 C 0.5206(6) 0.6732(12) 0.8502(5) 0.0465(15) Uani 1 1 d U
H4A H 0.4782 0.5458 0.8320 0.056 Uiso 1 1 calc R
C5 C 0.4988(5) 0.8427(10) 0.7749(4) 0.0347(12) Uani 1 1 d U
C6 C 0.5657(6) 1.0276(12) 0.8016(6) 0.0462(15) Uani 1 1 d U
H6A H 0.5530 1.1387 0.7513 0.055 Uiso 1 1 calc R
C7 C 0.4089(5) 0.8174(10) 0.6646(4) 0.0343(12) Uani 1 1 d .
H7A H 0.3985 0.9539 0.6271 0.041 Uiso 1 1 calc R
C8 C 0.3157(5) 0.5975(14) 0.4942(4) 0.0489(18) Uani 1 1 d .
H8A H 0.2910 0.7156 0.4446 0.059 Uiso 1 1 calc R
H8B H 0.3116 0.4703 0.4500 0.059 Uiso 1 1 calc R
C9 C 0.2257(5) 0.5817(10) 0.5813(4) 0.0350(13) Uani 1 1 d .
H9A H 0.1364 0.6248 0.5461 0.042 Uiso 1 1 calc R
C10 C 0.2200(6) 0.3565(11) 0.6238(5) 0.0420(15) Uani 1 1 d .
C11 C 0.2009(5) 0.8077(10) 0.7369(5) 0.0345(12) Uani 1 1 d .
C12 C -0.0194(5) 0.7779(11) 0.7829(5) 0.0414(15) Uani 1 1 d .
C13 C -0.0545(7) 1.0070(13) 0.7534(7) 0.0564(19) Uani 1 1 d .
H13A H -0.0845 1.0195 0.6742 0.085 Uiso 1 1 calc R
H13B H 0.0221 1.0932 0.7759 0.085 Uiso 1 1 calc R
H13C H -0.1232 1.0517 0.7916 0.085 Uiso 1 1 calc R
C14 C 0.0242(7) 0.7529(16) 0.9080(5) 0.061(2) Uani 1 1 d .
H14A H 0.0455 0.6086 0.9252 0.091 Uiso 1 1 calc R
H14B H -0.0459 0.7959 0.9451 0.091 Uiso 1 1 calc R
H14C H 0.1006 0.8383 0.9332 0.091 Uiso 1 1 calc R
C15 C -0.1309(6) 0.6359(16) 0.7354(6) 0.062(2) Uani 1 1 d .
H15A H -0.1068 0.4935 0.7550 0.093 Uiso 1 1 calc R
H15B H -0.1497 0.6498 0.6555 0.093 Uiso 1 1 calc R
H15C H -0.2077 0.6731 0.7651 0.093 Uiso 1 1 calc R

loop_
_atom_site_aniso_label
_atom_site_aniso_U_11
_atom_site_aniso_U_22
_atom_site_aniso_U_33
_atom_site_aniso_U_23
_atom_site_aniso_U_13
_atom_site_aniso_U_12
S 0.0349(7) 0.0646(10) 0.0398(7) -0.0058(8) 0.0166(5) -0.0017(8)
N 0.028(2) 0.033(2) 0.036(2) -0.004(2) 0.0144(18) -0.003(2)
O1 0.134(5) 0.047(3) 0.047(3) -0.003(3) -0.003(3) -0.030(3)
C1 0.039(3) 0.081(5) 0.068(4) -0.017(4) 0.008(3) -0.009(4)
O2 0.065(3) 0.037(2) 0.044(2) 0.004(2) 0.005(2) -0.010(2)
C2 0.033(3) 0.096(5) 0.047(3) -0.015(3) 0.006(3) -0.001(3)
O3 0.037(2) 0.041(2) 0.038(2) -0.007(2) 0.0098(16) -0.0018(19)
C3 0.044(3) 0.079(5) 0.038(3) 0.005(3) 0.008(2) 0.001(3)
O4 0.0284(18) 0.046(3) 0.051(2) -0.010(2) 0.0170(16) -0.0069(18)
C4 0.040(3) 0.055(4) 0.046(3) 0.006(3) 0.011(2) -0.005(3)
C5 0.028(2) 0.045(3) 0.034(2) 0.003(3) 0.012(2) -0.004(2)
C6 0.034(3) 0.052(4) 0.054(3) -0.010(3) 0.015(2) -0.009(3)
C7 0.032(3) 0.039(3) 0.035(3) -0.003(3) 0.012(2) -0.004(3)
C8 0.041(3) 0.080(5) 0.028(3) -0.016(3) 0.010(2) 0.000(3)
C9 0.031(3) 0.046(4) 0.026(2) -0.011(2) 0.003(2) -0.009(2)
C10 0.048(3) 0.042(4) 0.037(3) -0.003(3) 0.012(3) -0.008(3)
C11 0.032(3) 0.035(3) 0.036(3) -0.004(3) 0.006(2) -0.007(3)
C12 0.024(3) 0.060(4) 0.042(3) 0.000(3) 0.013(2) 0.008(3)
C13 0.043(4) 0.055(5) 0.073(5) -0.003(4) 0.015(3) 0.015(3)
C14 0.054(4) 0.090(6) 0.043(3) 0.009(4) 0.019(3) 0.012(4)
C15 0.037(3) 0.080(5) 0.073(4) 0.012(5) 0.017(3) -0.001(4)

loop_
_atom_type_symbol
_atom_type_description
_atom_type_scat_dispersion_real
_atom_type_scat_dispersion_imag
_atom_type_scat_source
C C 0.0033 0.0016 'International Tables Vol C Tables 4.2.6.8 and 6.1.1.4'
H H 0.0000 0.0000 'International Tables Vol C Tables 4.2.6.8 and 6.1.1.4'
N N 0.0061 0.0033 'International Tables Vol C Tables 4.2.6.8 and 6.1.1.4'
O O 0.0106 0.0060 'International Tables Vol C Tables 4.2.6.8 and 6.1.1.4'
S S 0.1246 0.1234 'International Tables Vol C Tables 4.2.6.8 and 6.1.1.4'

loop_
_geom_angle_atom_site_label_1
_geom_angle_atom_site_label_2
_geom_angle_atom_site_label_3
_geom_angle
C8 S C7 89.4(3)
C11 N C9 121.1(4)
C11 N C7 121.6(5)
C9 N C7 116.7(4)
C2 C1 C6 121.5(8)
C2 C1 H1A 119.3
C6 C1 H1A 119.3
C10 O2 H2B 109.5
C1 C2 C3 120.6(6)
C1 C2 H2A 119.7
C3 C2 H2A 119.7
C4 C3 C2 118.5(7)
C4 C3 H3A 120.8
C2 C3 H3A 120.8
C11 O4 C12 122.5(5)
C3 C4 C5 119.3(7)
C3 C4 H4A 120.4
C5 C4 H4A 120.4
C6 C5 C4 119.5(5)
C6 C5 C7 120.4(6)
C4 C5 C7 120.0(6)
C1 C6 C5 120.6(8)
C1 C6 H6A 119.7
C5 C6 H6A 119.7
N C7 C5 116.4(4)
N C7 S 103.5(4)
C5 C7 S 110.7(4)
N C7 H7A 108.6
C5 C7 H7A 108.6
S C7 H7A 108.6
C9 C8 S 103.9(3)
C9 C8 H8A 111.0
S C8 H8A 111.0
C9 C8 H8B 111.0
S C8 H8B 111.0
H8A C8 H8B 109.0
N C9 C10 114.1(4)
N C9 C8 105.6(5)
C10 C9 C8 111.1(5)
N C9 H9A 108.6
C10 C9 H9A 108.6
C8 C9 H9A 108.6
O1 C10 O2 123.8(6)
O1 C10 C9 122.7(5)
O2 C10 C9 113.4(5)
O3 C11 O4 125.4(5)
O3 C11 N 122.7(5)
O4 C11 N 111.8(5)
O4 C12 C15 103.0(5)
O4 C12 C14 109.8(5)
C15 C12 C14 112.9(6)
O4 C12 C13 109.5(5)
C15 C12 C13 110.9(6)
C14 C12 C13 110.5(6)
C12 C13 H13A 109.5
C12 C13 H13B 109.5
H13A C13 H13B 109.5
C12 C13 H13C 109.5
H13A C13 H13C 109.5
H13B C13 H13C 109.5
C12 C14 H14A 109.5
C12 C14 H14B 109.5
H14A C14 H14B 109.5
C12 C14 H14C 109.5
H14A C14 H14C 109.5
H14B C14 H14C 109.5
C12 C15 H15A 109.5
C12 C15 H15B 109.5
H15A C15 H15B 109.5
C12 C15 H15C 109.5
H15A C15 H15C 109.5
H15B C15 H15C 109.5

loop_
_geom_bond_atom_site_label_1
_geom_bond_atom_site_label_2
_geom_bond_distance
S C8 1.796(6)
S C7 1.818(6)
N C11 1.351(7)
N C9 1.441(7)
N C7 1.470(7)
O1 C10 1.212(8)
C1 C2 1.335(12)
C1 C6 1.373(9)
C1 H1A 0.9300
O2 C10 1.315(7)
O2 H2B 0.8200
C2 C3 1.418(12)
C2 H2A 0.9300
O3 C11 1.246(7)
C3 C4 1.405(8)
C3 H3A 0.9300
O4 C11 1.312(6)
O4 C12 1.476(6)
C4 C5 1.408(9)
C4 H4A 0.9300
C5 C6 1.375(10)
C5 C7 1.492(7)
C6 H6A 0.9300
C7 H7A 0.9800
C8 C9 1.537(7)
C8 H8A 0.9700
C8 H8B 0.9700
C9 C10 1.532(9)
C9 H9A 0.9800
C12 C15 1.492(10)
C12 C14 1.514(8)
C12 C13 1.532(10)
C13 H13A 0.9600
C13 H13B 0.9600
C13 H13C 0.9600
C14 H14A 0.9600
C14 H14B 0.9600
C14 H14C 0.9600
C15 H15A 0.9600
C15 H15B 0.9600
C15 H15C 0.9600

loop_
_geom_torsion_atom_site_label_1
_geom_torsion_atom_site_label_2
_geom_torsion_atom_site_label_3
_geom_torsion_atom_site_label_4
_geom_torsion
C6 C1 C2 C3 0.9(11)
C1 C2 C3 C4 -0.1(10)
C2 C3 C4 C5 -1.4(9)
C3 C4 C5 C6 2.2(9)
C3 C4 C5 C7 179.1(5)
C2 C1 C6 C5 -0.1(11)
C4 C5 C6 C1 -1.5(9)
C7 C5 C6 C1 -178.4(6)
C11 N C7 C5 48.7(8)
C9 N C7 C5 -139.3(5)
C11 N C7 S 170.5(4)
C9 N C7 S -17.6(6)
C6 C5 C7 N -131.8(6)
C4 C5 C7 N 51.2(8)
C6 C5 C7 S 110.3(6)
C4 C5 C7 S -66.6(6)
C8 S C7 N 34.6(4)
C8 S C7 C5 160.1(5)
C7 S C8 C9 -42.8(5)
C11 N C9 C10 -79.0(7)
C7 N C9 C10 109.0(6)
C11 N C9 C8 158.7(5)
C7 N C9 C8 -13.3(7)
S C8 C9 N 38.4(6)
S C8 C9 C10 -85.9(6)
N C9 C10 O1 174.3(6)
C8 C9 C10 O1 -66.5(8)
N C9 C10 O2 -5.6(7)
C8 C9 C10 O2 113.7(5)
C12 O4 C11 O3 4.3(9)
C12 O4 C11 N -173.2(5)
C9 N C11 O3 -169.4(5)
C7 N C11 O3 2.2(9)
C9 N C11 O4 8.2(8)
C7 N C11 O4 179.7(5)
C11 O4 C12 C15 174.3(6)
C11 O4 C12 C14 -65.1(8)
C11 O4 C12 C13 56.3(7)
